data_2227150
loop_
_publ_author_name
'de Souza, Marcus V. N.'
'Pinheiro, Alessandra C.'
'Tiekink, Edward R. T.'
'Wardell, Solange M. S. V.'
'Wardell, James L.'

_publ_section_title
;
 Benzyl
 <i>N</i>-{(1<i>S</i>)-2-hydroxy-1-[<i>N</i>'-(2-nitrobenzylidene)hydrazinylcarbonyl]ethyl}carbamate
;
_journal_coeditor_code ZS2049
_journal_issue 8
_journal_name_full 'Acta Crystallographica Section E'
_journal_page_first o2023
_journal_page_last o2024
_journal_paper_doi 10.1107/S1600536810027273
_journal_volume 66
_journal_year 2010
_chemical_formula_moiety 'C18 H18 N4 O6'
_chemical_formula_sum 'C18 H18 N4 O6'
_chemical_formula_weight 386.36
_chemical_melting_point_gt 428
_chemical_melting_point_lt 429
_chemical_name_systematic
;
Benzyl <i>N</i>-{(1<i>S</i>)-2-hydroxy-1-[<i>N</i>'-(2-
nitrobenzylidene)hydrazinylcarbonyl]ethyl}carbamate
;
_space_group_IT_number 1
_symmetry_cell_setting triclinic
_symmetry_space_group_name_Hall 'P 1'
_symmetry_space_group_name_H-M 'P 1'
_atom_sites_solution_hydrogens geom
_atom_sites_solution_primary direct
_atom_sites_solution_secondary difmap
_audit_creation_method SHELXL-97
_cell_angle_alpha 90.457(9)
_cell_angle_beta 92.087(7)
_cell_angle_gamma 97.319(9)
_cell_formula_units_Z 1
_cell_length_a 4.6675(7)
_cell_length_b 5.7001(7)
_cell_length_c 16.645(3)
_cell_measurement_reflns_used 18416
_cell_measurement_temperature 120(2)
_cell_measurement_theta_max 27.5
_cell_measurement_theta_min 2.9
_cell_volume 438.91(12)
_computing_cell_refinement 'DENZO (Otwinowski & Minor, 1997) and COLLECT (Hooft, 1998)'
_computing_data_collection 'COLLECT (Hooft, 1998)'
_computing_data_reduction 'DENZO (Otwinowski & Minor, 1997) and COLLECT (Hooft, 1998)'
_computing_molecular_graphics 'ORTEP-3 (Farrugia, 1997) and DIAMOND (Brandenburg, 2006)'
_computing_publication_material 'publCIF (Westrip, 2010)'
_computing_structure_refinement 'SHELXL97 (Sheldrick, 2008)'
_computing_structure_solution 'SHELXS97 (Sheldrick, 2008)'
_diffrn_ambient_temperature 120(2)
_diffrn_detector_area_resol_mean 9.091
_diffrn_measured_fraction_theta_full 0.990
_diffrn_measured_fraction_theta_max 0.990
_diffrn_measurement_device_type 'Nonius KappaCCD area-detector'
_diffrn_measurement_method '\f and \w scans'
_diffrn_radiation_monochromator '10 cm confocal mirrors'
_diffrn_radiation_source 'Enraf Nonius FR591 rotating anode'
_diffrn_radiation_type MoK\a
_diffrn_radiation_wavelength 0.71073
_diffrn_reflns_av_R_equivalents 0.093
_diffrn_reflns_av_sigmaI/netI 0.098
_diffrn_reflns_limit_h_max 5
_diffrn_reflns_limit_h_min -5
_diffrn_reflns_limit_k_max 7
_diffrn_reflns_limit_k_min -6
_diffrn_reflns_limit_l_max 20
_diffrn_reflns_limit_l_min -20
_diffrn_reflns_number 7083
_diffrn_reflns_theta_full 26.49
_diffrn_reflns_theta_max 26.5
_diffrn_reflns_theta_min 3.6
_diffrn_standards_decay_% 0
_diffrn_standards_number 0
_exptl_absorpt_coefficient_mu 0.112
_exptl_absorpt_correction_T_max 1.000
_exptl_absorpt_correction_T_min 0.624
_exptl_absorpt_correction_type multi-scan
_exptl_absorpt_process_details '(SADABS; Sheldrick, 2007)'
_exptl_crystal_colour colourless
_exptl_crystal_density_diffrn 1.462
_exptl_crystal_density_method 'not measured'
_exptl_crystal_description plate
_exptl_crystal_F_000 202
_exptl_crystal_size_max 0.20
_exptl_crystal_size_mid 0.07
_exptl_crystal_size_min 0.01
_refine_diff_density_max 0.390
_refine_diff_density_min -0.321
_refine_ls_extinction_method none
_refine_ls_goodness_of_fit_ref 1.14
_refine_ls_hydrogen_treatment mixed
_refine_ls_matrix_type full
_refine_ls_number_parameters 262
_refine_ls_number_reflns 1791
_refine_ls_number_restraints 6
_refine_ls_restrained_S_all 1.13
_refine_ls_R_factor_all 0.147
_refine_ls_R_factor_gt 0.089
_refine_ls_shift/su_max_lt 0.001
_refine_ls_shift/su_mean 0.000
_refine_ls_structure_factor_coef Fsqd
_refine_ls_weighting_details 'calc w=1/[\s^2^(Fo^2^)+(0.037P)^2^+1.2849P] where P=(Fo^2^+2Fc^2^)/3'
_refine_ls_weighting_scheme calc
_refine_ls_wR_factor_gt 0.160
_refine_ls_wR_factor_ref 0.190
_reflns_number_gt 1243
_reflns_number_total 1791
_reflns_threshold_expression I>2\s(I)
_cod_data_source_file zs2049.cif
_cod_data_source_block I
_cod_original_cell_volume 438.90(11)
_cod_database_code 2227150
_cod_database_fobs_code 2227150

loop_
_symmetry_equiv_pos_as_xyz
'x, y, z'

loop_
_atom_site_type_symbol
_atom_site_label
_atom_site_fract_x
_atom_site_fract_y
_atom_site_fract_z
_atom_site_U_iso_or_equiv
_atom_site_adp_type
_atom_site_calc_flag
_atom_site_refinement_flags
_atom_site_occupancy
_atom_site_disorder_assembly
_atom_site_disorder_group
O O1 0.2947(12) 0.8892(10) 0.3007(4) 0.0270(14) Uani d . 1 . .
O O2 -0.0905(13) 0.6386(10) 0.2534(4) 0.0294(15) Uani d . 1 . .
O O3 -0.4518(12) 1.3215(11) 0.1633(4) 0.0297(15) Uani d D 1 . .
H H3O -0.350(19) 1.374(18) 0.204(4) 0.045 Uiso d D 1 . .
O O4 0.1745(14) 0.8327(12) 0.0625(4) 0.0395(17) Uani d . 1 . .
O O5 -0.6765(15) 0.6119(12) -0.2286(4) 0.0427(19) Uani d . 1 . .
O O6 -0.6271(16) 0.4575(13) -0.3452(4) 0.0450(19) Uani d . 1 . .
N N1 0.0112(16) 1.0119(13) 0.2030(5) 0.0267(17) Uani d D 1 . .
H H1N 0.156(13) 1.122(12) 0.195(6) 0.032 Uiso d D 1 . .
N N2 -0.2884(15) 0.7320(14) 0.0165(5) 0.0285(18) Uani d D 1 . .
H H2N -0.469(7) 0.718(17) 0.031(5) 0.034 Uiso d D 1 . .
N N3 -0.1965(16) 0.5952(12) -0.0441(5) 0.0272(18) Uani d . 1 . .
N N4 -0.5754(16) 0.4722(12) -0.2727(5) 0.0291(18) Uani d . 1 . .
C C1 0.0588(17) 0.8301(16) 0.2530(5) 0.024(2) Uani d . 1 . .
C C2 -0.2011(19) 0.9716(15) 0.1386(5) 0.025(2) Uani d . 1 . .
H H2 -0.3785 0.8760 0.1585 0.030 Uiso calc R 1 . .
C C3 -0.278(2) 1.2117(16) 0.1085(5) 0.029(2) Uani d . 1 . .
H H3A -0.0978 1.3188 0.1004 0.035 Uiso calc R 1 . .
H H3B -0.3842 1.1877 0.0559 0.035 Uiso calc R 1 . .
C C4 -0.0811(19) 0.8361(14) 0.0693(5) 0.0221(19) Uani d . 1 . .
C C5 -0.398(2) 0.4987(15) -0.0938(5) 0.026(2) Uani d . 1 . .
H H5 -0.5928 0.5308 -0.0921 0.031 Uiso calc R 1 . .
C C6 -0.3011(19) 0.3339(14) -0.1536(6) 0.026(2) Uani d . 1 . .
C C7 -0.3789(19) 0.3147(14) -0.2349(6) 0.026(2) Uani d . 1 . .
C C8 -0.2776(19) 0.1553(16) -0.2870(6) 0.029(2) Uani d . 1 . .
H H8 -0.3347 0.1492 -0.3424 0.035 Uiso calc R 1 . .
C C9 -0.092(2) 0.0061(16) -0.2560(6) 0.032(2) Uani d . 1 . .
H H9 -0.0215 -0.1062 -0.2902 0.039 Uiso calc R 1 . .
C C10 -0.006(2) 0.0190(16) -0.1754(6) 0.031(2) Uani d . 1 . .
H H10 0.1263 -0.0809 -0.1548 0.038 Uiso calc R 1 . .
C C11 -0.1140(18) 0.1766(14) -0.1252(5) 0.026(2) Uani d . 1 . .
H H11 -0.0600 0.1790 -0.0696 0.031 Uiso calc R 1 . .
C C12 0.347(2) 0.7141(16) 0.3589(6) 0.030(2) Uani d . 1 . .
H H12A 0.4009 0.5724 0.3313 0.036 Uiso calc R 1 . .
H H12B 0.1691 0.6662 0.3884 0.036 Uiso calc R 1 . .
C C13 0.5886(19) 0.8140(16) 0.4173(6) 0.026(2) Uani d . 1 . .
C C14 0.737(2) 1.0378(16) 0.4112(6) 0.030(2) Uani d . 1 . .
H H14 0.6857 1.1380 0.3691 0.035 Uiso calc R 1 . .
C C15 0.958(2) 1.1178(18) 0.4651(6) 0.038(2) Uani d . 1 . .
H H15 1.0609 1.2714 0.4596 0.045 Uiso calc R 1 . .
C C16 1.031(2) 0.9758(18) 0.5270(6) 0.038(3) Uani d . 1 . .
H H16 1.1847 1.0311 0.5642 0.045 Uiso calc R 1 . .
C C17 0.881(2) 0.7527(18) 0.5351(6) 0.037(3) Uani d . 1 . .
H H17 0.9294 0.6546 0.5781 0.045 Uiso calc R 1 . .
C C18 0.659(2) 0.6729(16) 0.4798(6) 0.031(2) Uani d . 1 . .
H H18 0.5543 0.5199 0.4853 0.037 Uiso calc R 1 . .

loop_
_atom_site_aniso_label
_atom_site_aniso_U_11
_atom_site_aniso_U_22
_atom_site_aniso_U_33
_atom_site_aniso_U_12
_atom_site_aniso_U_13
_atom_site_aniso_U_23
O1 0.024(3) 0.030(3) 0.027(4) 0.003(3) 0.002(3) 0.012(3)
O2 0.021(3) 0.029(3) 0.036(4) -0.002(3) -0.002(3) 0.000(3)
O3 0.023(4) 0.035(4) 0.032(4) 0.003(3) 0.003(3) -0.006(3)
O4 0.022(4) 0.049(4) 0.047(4) 0.003(3) -0.001(3) -0.015(3)
O5 0.048(5) 0.043(4) 0.041(4) 0.024(4) -0.002(4) -0.006(3)
O6 0.053(5) 0.057(5) 0.027(4) 0.018(4) -0.008(3) -0.001(3)
N1 0.022(4) 0.032(5) 0.025(4) 0.001(3) -0.002(3) -0.006(3)
N2 0.016(4) 0.038(4) 0.032(4) 0.003(3) 0.003(3) -0.013(4)
N3 0.026(4) 0.024(4) 0.033(4) 0.003(3) 0.003(4) 0.000(3)
N4 0.030(5) 0.022(4) 0.035(5) 0.004(3) -0.004(4) 0.005(3)
C1 0.010(4) 0.037(5) 0.023(5) 0.000(4) -0.005(4) -0.008(4)
C2 0.018(5) 0.028(5) 0.028(5) -0.003(4) 0.003(4) -0.001(4)
C3 0.039(6) 0.026(5) 0.022(5) 0.003(4) -0.005(4) -0.004(4)
C4 0.026(5) 0.020(4) 0.021(5) 0.002(3) 0.013(4) 0.005(3)
C5 0.028(5) 0.028(5) 0.022(5) 0.005(4) 0.004(4) -0.006(4)
C6 0.026(5) 0.016(4) 0.037(6) 0.000(4) -0.004(4) -0.007(4)
C7 0.020(5) 0.016(4) 0.041(6) -0.004(3) 0.005(4) -0.001(4)
C8 0.032(5) 0.034(5) 0.019(5) 0.000(4) 0.000(4) -0.011(4)
C9 0.037(6) 0.027(5) 0.036(6) 0.012(4) 0.006(5) -0.013(4)
C10 0.032(5) 0.028(5) 0.034(6) 0.000(4) 0.007(5) -0.010(4)
C11 0.028(5) 0.023(5) 0.023(5) -0.005(4) -0.001(4) 0.003(4)
C12 0.031(5) 0.025(5) 0.033(6) 0.005(4) -0.005(4) 0.002(4)
C13 0.023(5) 0.030(5) 0.025(5) 0.005(4) 0.011(4) 0.000(4)
C14 0.030(5) 0.030(5) 0.028(5) 0.003(4) -0.005(4) -0.002(4)
C15 0.039(6) 0.036(6) 0.036(6) -0.001(5) -0.010(5) 0.000(5)
C16 0.026(5) 0.046(6) 0.040(6) 0.004(5) -0.007(5) -0.021(5)
C17 0.036(6) 0.043(6) 0.034(6) 0.010(5) -0.009(5) -0.004(5)
C18 0.034(6) 0.026(5) 0.031(6) 0.000(4) -0.001(4) 0.000(4)

loop_
_atom_type_symbol
_atom_type_description
_atom_type_scat_dispersion_real
_atom_type_scat_dispersion_imag
_atom_type_scat_source
C C 0.0030 0.0020 'International Tables Vol C Tables 4.2.6.8 and 6.1.1.4'
H H 0.0000 0.0000 'International Tables Vol C Tables 4.2.6.8 and 6.1.1.4'
N N 0.0060 0.0030 'International Tables Vol C Tables 4.2.6.8 and 6.1.1.4'
O O 0.0110 0.0060 'International Tables Vol C Tables 4.2.6.8 and 6.1.1.4'

loop_
_geom_angle_atom_site_label_1
_geom_angle_atom_site_label_2
_geom_angle_atom_site_label_3
_geom_angle_site_symmetry_1
_geom_angle_site_symmetry_3
_geom_angle
_geom_angle_publ_flag
C1 O1 C12 . . 114.3(7) ?
C3 O3 H3O . . 110(7) ?
C1 N1 C2 . . 119.6(7) ?
C1 N1 H1N . . 118(6) ?
C2 N1 H1N . . 116(6) ?
C4 N2 N3 . . 116.5(7) ?
C4 N2 H2N . . 118(6) ?
N3 N2 H2N . . 123(6) ?
C5 N3 N2 . . 115.3(7) ?
O6 N4 O5 . . 123.4(8) ?
O6 N4 C7 . . 119.1(7) ?
O5 N4 C7 . . 117.5(7) ?
O2 C1 O1 . . 124.3(8) ?
O2 C1 N1 . . 124.7(8) ?
O1 C1 N1 . . 111.0(7) ?
N1 C2 C4 . . 109.8(7) ?
N1 C2 C3 . . 109.1(7) ?
C4 C2 C3 . . 109.9(7) ?
N1 C2 H2 . . 109.3 ?
C4 C2 H2 . . 109.3 ?
C3 C2 H2 . . 109.3 ?
O3 C3 C2 . . 112.7(7) ?
O3 C3 H3A . . 109.1 ?
C2 C3 H3A . . 109.1 ?
O3 C3 H3B . . 109.1 ?
C2 C3 H3B . . 109.1 ?
H3A C3 H3B . . 107.8 ?
O4 C4 N2 . . 124.3(8) ?
O4 C4 C2 . . 121.9(8) ?
N2 C4 C2 . . 113.7(7) ?
N3 C5 C6 . . 114.6(8) ?
N3 C5 H5 . . 122.7 ?
C6 C5 H5 . . 122.7 ?
C7 C6 C11 . . 115.8(8) ?
C7 C6 C5 . . 127.2(8) ?
C11 C6 C5 . . 117.0(8) ?
C6 C7 C8 . . 123.6(8) ?
C6 C7 N4 . . 121.2(7) ?
C8 C7 N4 . . 115.2(8) ?
C9 C8 C7 . . 118.1(8) ?
C9 C8 H8 . . 120.9 ?
C7 C8 H8 . . 120.9 ?
C10 C9 C8 . . 120.5(8) ?
C10 C9 H9 . . 119.8 ?
C8 C9 H9 . . 119.8 ?
C9 C10 C11 . . 119.9(9) ?
C9 C10 H10 . . 120.1 ?
C11 C10 H10 . . 120.1 ?
C10 C11 C6 . . 122.0(8) ?
C10 C11 H11 . . 119.0 ?
C6 C11 H11 . . 119.0 ?
O1 C12 C13 . . 109.6(7) ?
O1 C12 H12A . . 109.7 ?
C13 C12 H12A . . 109.7 ?
O1 C12 H12B . . 109.7 ?
C13 C12 H12B . . 109.7 ?
H12A C12 H12B . . 108.2 ?
C14 C13 C18 . . 119.1(8) ?
C14 C13 C12 . . 123.3(8) ?
C18 C13 C12 . . 117.5(8) ?
C13 C14 C15 . . 120.9(9) ?
C13 C14 H14 . . 119.6 ?
C15 C14 H14 . . 119.6 ?
C16 C15 C14 . . 120.1(10) ?
C16 C15 H15 . . 120.0 ?
C14 C15 H15 . . 120.0 ?
C15 C16 C17 . . 120.0(9) ?
C15 C16 H16 . . 120.0 ?
C17 C16 H16 . . 120.0 ?
C16 C17 C18 . . 119.4(10) ?
C16 C17 H17 . . 120.3 ?
C18 C17 H17 . . 120.3 ?
C13 C18 C17 . . 120.5(9) ?
C13 C18 H18 . . 119.7 ?
C17 C18 H18 . . 119.7 ?

loop_
_geom_bond_atom_site_label_1
_geom_bond_atom_site_label_2
_geom_bond_site_symmetry_2
_geom_bond_distance
_geom_bond_publ_flag
O1 C1 . 1.340(10) ?
O1 C12 . 1.433(10) ?
O2 C1 . 1.218(11) ?
O3 C3 . 1.433(11) ?
O3 H3O . 0.84(8) ?
O4 C4 . 1.205(10) ?
O5 N4 . 1.228(10) ?
O6 N4 . 1.223(10) ?
N1 C1 . 1.369(12) ?
N1 C2 . 1.430(11) ?
N1 H1N . 0.88(7) ?
N2 C4 . 1.358(11) ?
N2 N3 . 1.383(10) ?
N2 H2N . 0.88(4) ?
N3 C5 . 1.295(11) ?
N4 C7 . 1.490(11) ?
C2 C4 . 1.544(12) ?
C2 C3 . 1.541(12) ?
C2 H2 . 1.0000 ?
C3 H3A . 0.9900 ?
C3 H3B . 0.9900 ?
C5 C6 . 1.485(12) ?
C5 H5 . 0.9500 ?
C6 C7 . 1.387(13) ?
C6 C11 . 1.402(12) ?
C7 C8 . 1.388(12) ?
C8 C9 . 1.381(13) ?
C8 H8 . 0.9500 ?
C9 C10 . 1.384(13) ?
C9 H9 . 0.9500 ?
C10 C11 . 1.375(12) ?
C10 H10 . 0.9500 ?
C11 H11 . 0.9500 ?
C12 C13 . 1.513(13) ?
C12 H12A . 0.9900 ?
C12 H12B . 0.9900 ?
C13 C14 . 1.379(12) ?
C13 C18 . 1.376(13) ?
C14 C15 . 1.372(13) ?
C14 H14 . 0.9500 ?
C15 C16 . 1.376(15) ?
C15 H15 . 0.9500 ?
C16 C17 . 1.381(14) ?
C16 H16 . 0.9500 ?
C17 C18 . 1.391(13) ?
C17 H17 . 0.9500 ?
C18 H18 . 0.9500 ?

loop_
_geom_hbond_atom_site_label_D
_geom_hbond_atom_site_label_H
_geom_hbond_atom_site_label_A
_geom_hbond_site_symmetry_A
_geom_hbond_distance_DH
_geom_hbond_distance_HA
_geom_hbond_distance_DA
_geom_hbond_angle_DHA
O3 H3o O2 1_565 0.84(8) 1.97(9) 2.712(9) 147(8)
N1 H1n O3 1_655 0.88(7) 2.12(7) 2.974(10) 167(8)
N2 H2n O4 1_455 0.88(4) 1.95(5) 2.775(10) 155(9)

loop_
_geom_torsion_atom_site_label_1
_geom_torsion_atom_site_label_2
_geom_torsion_atom_site_label_3
_geom_torsion_atom_site_label_4
_geom_torsion_site_symmetry_1
_geom_torsion_site_symmetry_2
_geom_torsion_site_symmetry_3
_geom_torsion_site_symmetry_4
_geom_torsion
_geom_torsion_publ_flag
C4 N2 N3 C5 . . . . -179.8(9) ?
C12 O1 C1 O2 . . . . -5.2(12) ?
C12 O1 C1 N1 . . . . 175.7(7) ?
C2 N1 C1 O2 . . . . -9.2(13) ?
C2 N1 C1 O1 . . . . 169.9(7) ?
C1 N1 C2 C4 . . . . -76.5(9) ?
C1 N1 C2 C3 . . . . 163.0(8) ?
N1 C2 C3 O3 . . . . -73.3(9) ?
C4 C2 C3 O3 . . . . 166.2(7) ?
N3 N2 C4 O4 . . . . 6.5(13) ?
N3 N2 C4 C2 . . . . -176.0(7) ?
N1 C2 C4 O4 . . . . -20.2(11) ?
C3 C2 C4 O4 . . . . 99.8(10) ?
N1 C2 C4 N2 . . . . 162.3(8) ?
C3 C2 C4 N2 . . . . -77.7(9) ?
N2 N3 C5 C6 . . . . -174.3(7) ?
N3 C5 C6 C7 . . . . -137.9(9) ?
N3 C5 C6 C11 . . . . 43.3(12) ?
C11 C6 C7 C8 . . . . -1.3(12) ?
C5 C6 C7 C8 . . . . 179.9(9) ?
C11 C6 C7 N4 . . . . -179.7(8) ?
C5 C6 C7 N4 . . . . 1.5(13) ?
O6 N4 C7 C6 . . . . 176.4(9) ?
O5 N4 C7 C6 . . . . -3.3(12) ?
O6 N4 C7 C8 . . . . -2.2(11) ?
O5 N4 C7 C8 . . . . 178.1(8) ?
C6 C7 C8 C9 . . . . 0.7(13) ?
N4 C7 C8 C9 . . . . 179.2(8) ?
C7 C8 C9 C10 . . . . -1.0(14) ?
C8 C9 C10 C11 . . . . 1.9(14) ?
C9 C10 C11 C6 . . . . -2.6(14) ?
C7 C6 C11 C10 . . . . 2.2(12) ?
C5 C6 C11 C10 . . . . -178.9(8) ?
C1 O1 C12 C13 . . . . -171.3(8) ?
O1 C12 C13 C14 . . . . -2.3(12) ?
O1 C12 C13 C18 . . . . 177.0(8) ?
C18 C13 C14 C15 . . . . 2.0(14) ?
C12 C13 C14 C15 . . . . -178.8(9) ?
C13 C14 C15 C16 . . . . -1.1(15) ?
C14 C15 C16 C17 . . . . -0.2(15) ?
C15 C16 C17 C18 . . . . 0.6(15) ?
C14 C13 C18 C17 . . . . -1.6(14) ?
C12 C13 C18 C17 . . . . 179.2(9) ?
C16 C17 C18 C13 . . . . 0.3(15) ?

loop_
_cod_related_entry_id
_cod_related_entry_database
_cod_related_entry_code
1 ChemSpider 24745532
